data_7251472
loop_
_publ_author_name
'Doguparthi, Naga Prathyusha'
'Kanagavel, Manimurugan'
'Samreen, Sabiqa'
'Navya, Yaramala'
'Soujanya, Yarasi'
'Swain, Debasish'
'Nechipadappu, Sunil Kumar'

_publ_section_title
;
 Crystal engineering of the cystic fibrosis drug ivacaftor: salts,
 solvates and hydrate forms with solubility and stability studies
;
_journal_issue 10
_journal_name_full CrystEngComm
_journal_page_first 1621
_journal_page_last 1635
_journal_paper_doi 10.1039/D5CE01068C
_journal_volume 28
_journal_year 2026
_chemical_formula_moiety 'C24 H28 N2 O3, 2(C2 H4 O2)'
_chemical_formula_sum 'C28 H36 N2 O7'
_chemical_formula_weight 512.59
_chemical_name_systematic 'ivacaftor di acetic acid solvate'
_space_group_crystal_system monoclinic
_space_group_IT_number 14
_space_group_name_Hall '-P 2yn'
_space_group_name_H-M_alt 'P 1 21/n 1'
_atom_sites_solution_hydrogens mixed
_atom_sites_solution_primary difmap
_atom_sites_solution_secondary difmap
_audit_creation_method SHELXL-2019/3
_audit_update_record
;
2025-10-10 deposited with the CCDC.	2026-01-28 downloaded from the CCDC.
;
_cell_angle_alpha 90
_cell_angle_beta 109.131(7)
_cell_angle_gamma 90
_cell_formula_units_Z 4
_cell_length_a 17.796(2)
_cell_length_b 6.5459(9)
_cell_length_c 25.136(3)
_cell_measurement_reflns_used 6001
_cell_measurement_temperature 100(2)
_cell_measurement_theta_max 66.89
_cell_measurement_theta_min 5.26
_cell_volume 2766.4(6)
_computing_cell_refinement '<i>SAINT</i> (Bruker, 2016)'
_computing_data_collection '<i>APEX3</i> (Bruker, 2016)'
_computing_data_reduction 'Bruker SAINT'
_computing_molecular_graphics 'Bruker SHELXTL'
_computing_publication_material 'Bruker SHELXTL'
_computing_structure_refinement 'SHELXL-2018/3 (Sheldrick, 2018)'
_computing_structure_solution 'SHELXT 2018/2 (Sheldrick, 2018)'
_diffrn_ambient_temperature 100(2)
_diffrn_measured_fraction_theta_full 0.966
_diffrn_measured_fraction_theta_max 0.966
_diffrn_measurement_device_type 'Bruker D8 VENTURE PHOTON-III C14'
_diffrn_measurement_method '\w and \f'
_diffrn_radiation_type CuK\a
_diffrn_radiation_wavelength 1.54184
_diffrn_reflns_av_R_equivalents 0.0888
_diffrn_reflns_av_unetI/netI 0.0720
_diffrn_reflns_Laue_measured_fraction_full 0.966
_diffrn_reflns_Laue_measured_fraction_max 0.966
_diffrn_reflns_limit_h_max 19
_diffrn_reflns_limit_h_min -20
_diffrn_reflns_limit_k_max 7
_diffrn_reflns_limit_k_min -7
_diffrn_reflns_limit_l_max 29
_diffrn_reflns_limit_l_min -28
_diffrn_reflns_number 15955
_diffrn_reflns_point_group_measured_fraction_full 0.966
_diffrn_reflns_point_group_measured_fraction_max 0.966
_diffrn_reflns_theta_full 62.998
_diffrn_reflns_theta_max 62.998
_diffrn_reflns_theta_min 3.686
_exptl_absorpt_coefficient_mu 0.725
_exptl_absorpt_correction_T_max 0.7461
_exptl_absorpt_correction_T_min 0.6832
_exptl_absorpt_correction_type multi-scan
_exptl_absorpt_process_details
;
 SADABS 2016/2: Krause, L., Herbst-Irmer, R., Sheldrick G.M. & Stalke D.,
 J. Appl. Cryst. 48 (2015) 3-10
;
_exptl_crystal_colour colorless
_exptl_crystal_density_diffrn 1.231
_exptl_crystal_description plate
_exptl_crystal_F_000 1096
_exptl_crystal_recrystallization_method 'Re-crystallisation from solvent: acetic acid'
_exptl_crystal_size_max 0.200
_exptl_crystal_size_mid 0.110
_exptl_crystal_size_min 0.100
_refine_diff_density_max 0.184
_refine_diff_density_min -0.215
_refine_diff_density_rms 0.044
_refine_ls_extinction_method none
_refine_ls_goodness_of_fit_ref 1.039
_refine_ls_hydrogen_treatment mixed
_refine_ls_matrix_type full
_refine_ls_number_parameters 360
_refine_ls_number_reflns 4333
_refine_ls_number_restraints 0
_refine_ls_restrained_S_all 1.039
_refine_ls_R_factor_all 0.0805
_refine_ls_R_factor_gt 0.0477
_refine_ls_shift/su_max 0.000
_refine_ls_shift/su_mean 0.000
_refine_ls_structure_factor_coef Fsqd
_refine_ls_weighting_details 'w=1/[\s^2^(Fo^2^)+(0.0781P)^2^+0.2664P] where P=(Fo^2^+2Fc^2^)/3'
_refine_ls_weighting_scheme calc
_refine_ls_wR_factor_gt 0.1268
_refine_ls_wR_factor_ref 0.1400
_reflns_Friedel_coverage 0.000
_reflns_number_gt 3195
_reflns_number_total 4333
_reflns_threshold_expression 'I > 2\s(I)'
_cod_data_source_file d5ce01068c2.cif
_cod_data_source_block cu_VA216_0m_IVA-DACA
_cod_depositor_comments 'Adding full bibliography for 7251465--7251473.cif.'
_cod_original_cell_volume 2766.5(7)
_cod_original_sg_symbol_H-M 'P 21/n'
_cod_database_code 7251472
_shelx_shelxl_version_number 2019/3
_shelx_space_group_comment
;
The symmetry employed for this shelxl refinement is uniquely defined
by the following loop, which should always be used as a source of
symmetry information in preference to the above space-group names.
They are only intended as comments.
;
_shelx_estimated_absorpt_t_min 0.869
_shelx_estimated_absorpt_t_max 0.931

loop_
_space_group_symop_operation_xyz
'x, y, z'
'-x+1/2, y+1/2, -z+1/2'
'-x, -y, -z'
'x-1/2, -y-1/2, z-1/2'

loop_
_atom_site_label
_atom_site_type_symbol
_atom_site_fract_x
_atom_site_fract_y
_atom_site_fract_z
_atom_site_U_iso_or_equiv
_atom_site_adp_type
_atom_site_occupancy
_atom_site_site_symmetry_order
_atom_site_calc_flag
_atom_site_refinement_flags_posn
_atom_site_refinement_flags_adp
_atom_site_refinement_flags_occupancy
_atom_site_disorder_assembly
_atom_site_disorder_group
C1 C 0.20933(11) 0.8460(3) 0.20799(8) 0.0349(4) Uani 1 1 d . . . . .
C2 C 0.12866(11) 0.8517(3) 0.17518(10) 0.0451(5) Uani 1 1 d . . . . .
H2 H 0.088707 0.858531 0.192579 0.054 Uiso 1 1 calc R U . . .
C3 C 0.10830(13) 0.8472(4) 0.11783(10) 0.0515(6) Uani 1 1 d . . . . .
H3 H 0.053789 0.850617 0.095278 0.062 Uiso 1 1 calc R U . . .
C4 C 0.16682(13) 0.8377(4) 0.09202(10) 0.0501(6) Uani 1 1 d . . . . .
H4 H 0.151878 0.836191 0.052103 0.060 Uiso 1 1 calc R U . . .
C5 C 0.24576(12) 0.8305(4) 0.12404(9) 0.0429(5) Uani 1 1 d . . . . .
H5 H 0.285180 0.822927 0.106180 0.052 Uiso 1 1 calc R U . . .
C6 C 0.26872(11) 0.8342(3) 0.18336(8) 0.0349(5) Uani 1 1 d . . . . .
C7 C 0.35283(10) 0.8236(3) 0.21790(8) 0.0329(4) Uani 1 1 d . . . . .
C8 C 0.36894(10) 0.8394(3) 0.27766(8) 0.0317(4) Uani 1 1 d . . . . .
C9 C 0.30694(11) 0.8495(3) 0.29856(8) 0.0346(4) Uani 1 1 d . . . . .
H9 H 0.318724 0.855728 0.338224 0.042 Uiso 1 1 calc R U . . .
C10 C 0.45035(11) 0.8398(3) 0.32011(8) 0.0322(4) Uani 1 1 d . . . . .
C11 C 0.59316(10) 0.8194(3) 0.33352(8) 0.0349(5) Uani 1 1 d . . . . .
C12 C 0.64740(11) 0.9537(3) 0.32309(8) 0.0362(5) Uani 1 1 d . . . . .
C13 C 0.72609(11) 0.9326(3) 0.35894(8) 0.0375(5) Uani 1 1 d . . . . .
H13 H 0.764611 1.021572 0.352777 0.045 Uiso 1 1 calc R U . . .
C14 C 0.75258(11) 0.7929(3) 0.40272(8) 0.0368(5) Uani 1 1 d . . . . .
C15 C 0.69506(11) 0.6641(4) 0.41095(8) 0.0402(5) Uani 1 1 d . . . . .
C16 C 0.61644(11) 0.6784(3) 0.37619(8) 0.0393(5) Uani 1 1 d . . . . .
H16 H 0.577961 0.588592 0.382076 0.047 Uiso 1 1 calc R U . . .
C17 C 0.62500(11) 1.1145(4) 0.27623(9) 0.0456(5) Uani 1 1 d . . . . .
C18 C 0.69410(14) 1.2629(5) 0.28141(13) 0.0706(9) Uani 1 1 d . . . . .
H18A H 0.738396 1.188347 0.275404 0.106 Uiso 1 1 calc R U . . .
H18B H 0.711725 1.324069 0.319074 0.106 Uiso 1 1 calc R U . . .
H18C H 0.676192 1.370871 0.253038 0.106 Uiso 1 1 calc R U . . .
C19 C 0.60415(14) 1.0114(5) 0.21840(9) 0.0595(7) Uani 1 1 d . . . . .
H19A H 0.589949 1.115827 0.188842 0.089 Uiso 1 1 calc R U . . .
H19B H 0.559044 0.918678 0.213138 0.089 Uiso 1 1 calc R U . . .
H19C H 0.650153 0.933653 0.216268 0.089 Uiso 1 1 calc R U . . .
C20 C 0.55390(13) 1.2464(4) 0.27841(11) 0.0533(6) Uani 1 1 d . . . . .
H20A H 0.550570 1.369842 0.255709 0.080 Uiso 1 1 calc R U . . .
H20B H 0.561515 1.284969 0.317504 0.080 Uiso 1 1 calc R U . . .
H20C H 0.504571 1.167775 0.263411 0.080 Uiso 1 1 calc R U . . .
C21 C 0.84003(11) 0.7846(4) 0.44047(8) 0.0425(5) Uani 1 1 d . . . . .
C22 C 0.89187(12) 0.9391(5) 0.42282(11) 0.0576(7) Uani 1 1 d . . . . .
H22A H 0.890526 0.909347 0.384312 0.086 Uiso 1 1 calc R U . . .
H22B H 0.946756 0.929604 0.448457 0.086 Uiso 1 1 calc R U . . .
H22C H 0.871565 1.077339 0.424395 0.086 Uiso 1 1 calc R U . . .
C23 C 0.87447(13) 0.5719(4) 0.43808(10) 0.0538(6) Uani 1 1 d . . . . .
H23A H 0.870624 0.540356 0.399169 0.081 Uiso 1 1 calc R U . . .
H23B H 0.844447 0.470323 0.451526 0.081 Uiso 1 1 calc R U . . .
H23C H 0.930391 0.568946 0.462024 0.081 Uiso 1 1 calc R U . . .
C24 C 0.84502(14) 0.8339(5) 0.50131(9) 0.0622(8) Uani 1 1 d . . . . .
H24A H 0.825909 0.973266 0.503104 0.093 Uiso 1 1 calc R U . . .
H24B H 0.900365 0.822512 0.526030 0.093 Uiso 1 1 calc R U . . .
H24C H 0.811981 0.737240 0.513606 0.093 Uiso 1 1 calc R U . . .
O1 O 0.40600(7) 0.8032(2) 0.19553(6) 0.0421(4) Uani 1 1 d . . . . .
O2 O 0.45802(8) 0.8599(3) 0.37064(6) 0.0427(4) Uani 1 1 d . . . . .
O3 O 0.71564(9) 0.5220(3) 0.45313(6) 0.0538(5) Uani 1 1 d . . . . .
H1O H 0.6734(17) 0.450(5) 0.4489(12) 0.073(9) Uiso 1 1 d . . . . .
N1 N 0.23106(9) 0.8509(3) 0.26600(7) 0.0368(4) Uani 1 1 d . . . . .
H1N H 0.1972(12) 0.858(4) 0.2829(9) 0.037(6) Uiso 1 1 d . . . . .
N2 N 0.51054(9) 0.8194(3) 0.30010(7) 0.0366(4) Uani 1 1 d . . . . .
H2N H 0.4959(14) 0.816(4) 0.2672(12) 0.051(7) Uiso 1 1 d . . . . .
C25 C 0.65866(16) 1.1481(4) 0.53362(10) 0.0601(7) Uani 1 1 d . . . . .
H25A H 0.697693 1.037086 0.544398 0.090 Uiso 1 1 calc R U . . .
H25B H 0.627204 1.149908 0.559142 0.090 Uiso 1 1 calc R U . . .
H25C H 0.686401 1.278829 0.536021 0.090 Uiso 1 1 calc R U . . .
C26 C 0.60489(11) 1.1152(4) 0.47471(8) 0.0397(5) Uani 1 1 d . . . . .
O4 O 0.56692(9) 0.9418(3) 0.46820(6) 0.0483(4) Uani 1 1 d . . . . .
H2O H 0.5323(17) 0.920(5) 0.4340(14) 0.072 Uiso 1 1 d . U . . .
O5 O 0.59655(9) 1.2371(3) 0.43722(7) 0.0564(5) Uani 1 1 d . . . . .
C27 C 0.40936(15) 0.1765(4) 0.09586(11) 0.0585(7) Uani 1 1 d . . . . .
H27A H 0.361776 0.157890 0.062831 0.088 Uiso 1 1 calc R U . . .
H27B H 0.421985 0.048075 0.116971 0.088 Uiso 1 1 calc R U . . .
H27C H 0.454183 0.216457 0.083616 0.088 Uiso 1 1 calc R U . . .
C28 C 0.39439(12) 0.3389(4) 0.13254(9) 0.0467(6) Uani 1 1 d . . . . .
O6 O 0.43629(10) 0.5045(3) 0.13447(7) 0.0552(5) Uani 1 1 d . . . . .
H3O H 0.4231(17) 0.591(6) 0.1546(14) 0.083 Uiso 1 1 d . U . . .
O7 O 0.34771(11) 0.3211(3) 0.15730(9) 0.0763(6) Uani 1 1 d . . . . .

loop_
_atom_site_aniso_label
_atom_site_aniso_U_11
_atom_site_aniso_U_22
_atom_site_aniso_U_33
_atom_site_aniso_U_23
_atom_site_aniso_U_13
_atom_site_aniso_U_12
C1 0.0354(10) 0.0219(11) 0.0455(11) -0.0004(8) 0.0108(8) -0.0012(8)
C2 0.0335(10) 0.0307(13) 0.0684(14) -0.0014(10) 0.0130(9) -0.0012(9)
C3 0.0399(11) 0.0374(14) 0.0630(15) -0.0035(11) -0.0024(10) 0.0001(10)
C4 0.0505(12) 0.0439(15) 0.0441(12) -0.0027(10) -0.0005(9) -0.0012(10)
C5 0.0448(11) 0.0407(14) 0.0392(11) -0.0027(9) 0.0082(9) -0.0007(9)
C6 0.0372(10) 0.0248(11) 0.0401(10) -0.0021(8) 0.0092(8) -0.0026(8)
C7 0.0334(9) 0.0280(11) 0.0380(10) -0.0018(8) 0.0127(8) -0.0032(8)
C8 0.0349(10) 0.0240(11) 0.0368(10) -0.0006(8) 0.0125(8) -0.0026(8)
C9 0.0389(10) 0.0275(11) 0.0389(10) -0.0002(8) 0.0147(8) -0.0002(8)
C10 0.0362(10) 0.0273(11) 0.0339(10) 0.0000(8) 0.0126(8) -0.0020(8)
C11 0.0318(9) 0.0383(13) 0.0349(9) -0.0015(8) 0.0114(7) 0.0004(8)
C12 0.0337(10) 0.0399(13) 0.0373(10) 0.0002(9) 0.0147(8) 0.0022(9)
C13 0.0341(10) 0.0400(13) 0.0417(11) -0.0011(9) 0.0170(8) -0.0030(9)
C14 0.0332(10) 0.0425(13) 0.0351(10) -0.0029(9) 0.0119(8) 0.0012(9)
C15 0.0404(10) 0.0447(14) 0.0350(10) 0.0041(9) 0.0117(8) 0.0009(9)
C16 0.0340(10) 0.0435(14) 0.0402(10) 0.0019(9) 0.0116(8) -0.0056(9)
C17 0.0368(11) 0.0524(16) 0.0491(12) 0.0141(11) 0.0164(9) 0.0030(10)
C18 0.0498(14) 0.071(2) 0.0896(19) 0.0396(17) 0.0209(12) -0.0042(13)
C19 0.0523(13) 0.088(2) 0.0447(12) 0.0175(13) 0.0245(10) 0.0144(13)
C20 0.0505(12) 0.0453(16) 0.0639(14) 0.0101(12) 0.0186(10) 0.0057(11)
C21 0.0340(10) 0.0540(15) 0.0374(10) -0.0019(10) 0.0089(8) 0.0006(9)
C22 0.0312(10) 0.073(2) 0.0628(14) -0.0011(13) 0.0074(9) -0.0067(11)
C23 0.0437(12) 0.0648(18) 0.0513(13) 0.0070(12) 0.0132(9) 0.0120(11)
C24 0.0480(13) 0.095(2) 0.0389(12) -0.0155(13) 0.0072(9) -0.0055(13)
O1 0.0359(7) 0.0556(11) 0.0371(7) -0.0066(7) 0.0149(6) -0.0011(6)
O2 0.0390(7) 0.0548(11) 0.0338(7) -0.0038(6) 0.0113(5) -0.0021(6)
O3 0.0437(9) 0.0607(12) 0.0497(9) 0.0219(8) 0.0054(7) -0.0050(8)
N1 0.0332(9) 0.0331(11) 0.0485(10) -0.0002(7) 0.0195(7) -0.0007(7)
N2 0.0320(8) 0.0440(12) 0.0322(9) 0.0014(7) 0.0084(7) -0.0007(7)
C25 0.0777(16) 0.0519(17) 0.0410(12) -0.0007(11) 0.0065(11) -0.0136(13)
C26 0.0387(10) 0.0426(14) 0.0376(11) -0.0005(10) 0.0124(8) 0.0001(9)
O4 0.0590(9) 0.0473(11) 0.0340(7) 0.0001(7) 0.0089(6) -0.0094(8)
O5 0.0535(9) 0.0585(12) 0.0491(9) 0.0175(8) 0.0058(7) -0.0084(8)
C27 0.0673(15) 0.0558(18) 0.0606(14) -0.0015(12) 0.0322(12) 0.0015(12)
C28 0.0443(11) 0.0570(17) 0.0428(11) 0.0053(10) 0.0194(9) 0.0045(11)
O6 0.0643(10) 0.0598(13) 0.0530(9) -0.0070(8) 0.0350(8) -0.0051(9)
O7 0.0785(12) 0.0811(16) 0.0949(14) -0.0128(11) 0.0632(11) -0.0132(10)

loop_
_atom_type_symbol
_atom_type_description
_atom_type_scat_dispersion_real
_atom_type_scat_dispersion_imag
_atom_type_scat_source
C C 0.0181 0.0091 'International Tables Vol C Tables 4.2.6.8 and 6.1.1.4'
H H 0.0000 0.0000 'International Tables Vol C Tables 4.2.6.8 and 6.1.1.4'
N N 0.0311 0.0180 'International Tables Vol C Tables 4.2.6.8 and 6.1.1.4'
O O 0.0492 0.0322 'International Tables Vol C Tables 4.2.6.8 and 6.1.1.4'

loop_
_geom_angle_atom_site_label_1
_geom_angle_atom_site_label_2
_geom_angle_atom_site_label_3
_geom_angle
_geom_angle_site_symmetry_1
_geom_angle_site_symmetry_3
_geom_angle_publ_flag
N1 C1 C6 118.71(16) . . ?
N1 C1 C2 119.92(18) . . ?
C6 C1 C2 121.37(19) . . ?
C3 C2 C1 119.1(2) . . ?
C3 C2 H2 120.5 . . ?
C1 C2 H2 120.5 . . ?
C2 C3 C4 120.70(19) . . ?
C2 C3 H3 119.6 . . ?
C4 C3 H3 119.6 . . ?
C5 C4 C3 120.3(2) . . ?
C5 C4 H4 119.8 . . ?
C3 C4 H4 119.8 . . ?
C4 C5 C6 120.4(2) . . ?
C4 C5 H5 119.8 . . ?
C6 C5 H5 119.8 . . ?
C1 C6 C5 118.17(17) . . ?
C1 C6 C7 121.09(17) . . ?
C5 C6 C7 120.74(17) . . ?
O1 C7 C8 123.62(16) . . ?
O1 C7 C6 120.85(17) . . ?
C8 C7 C6 115.53(16) . . ?
C9 C8 C7 119.61(17) . . ?
C9 C8 C10 116.17(17) . . ?
C7 C8 C10 124.20(16) . . ?
N1 C9 C8 123.16(18) . . ?
N1 C9 H9 118.4 . . ?
C8 C9 H9 118.4 . . ?
O2 C10 N2 124.48(17) . . ?
O2 C10 C8 119.24(16) . . ?
N2 C10 C8 116.28(17) . . ?
C16 C11 C12 121.43(17) . . ?
C16 C11 N2 116.52(17) . . ?
C12 C11 N2 122.05(18) . . ?
C11 C12 C13 115.15(19) . . ?
C11 C12 C17 123.84(17) . . ?
C13 C12 C17 121.01(17) . . ?
C14 C13 C12 125.60(18) . . ?
C14 C13 H13 117.2 . . ?
C12 C13 H13 117.2 . . ?
C13 C14 C15 116.18(17) . . ?
C13 C14 C21 121.66(18) . . ?
C15 C14 C21 122.15(19) . . ?
O3 C15 C16 119.50(18) . . ?
O3 C15 C14 120.26(17) . . ?
C16 C15 C14 120.24(19) . . ?
C11 C16 C15 121.39(18) . . ?
C11 C16 H16 119.3 . . ?
C15 C16 H16 119.3 . . ?
C12 C17 C19 110.3(2) . . ?
C12 C17 C18 111.68(17) . . ?
C19 C17 C18 107.2(2) . . ?
C12 C17 C20 111.45(17) . . ?
C19 C17 C20 109.42(18) . . ?
C18 C17 C20 106.6(2) . . ?
C17 C18 H18A 109.5 . . ?
C17 C18 H18B 109.5 . . ?
H18A C18 H18B 109.5 . . ?
C17 C18 H18C 109.5 . . ?
H18A C18 H18C 109.5 . . ?
H18B C18 H18C 109.5 . . ?
C17 C19 H19A 109.5 . . ?
C17 C19 H19B 109.5 . . ?
H19A C19 H19B 109.5 . . ?
C17 C19 H19C 109.5 . . ?
H19A C19 H19C 109.5 . . ?
H19B C19 H19C 109.5 . . ?
C17 C20 H20A 109.5 . . ?
C17 C20 H20B 109.5 . . ?
H20A C20 H20B 109.5 . . ?
C17 C20 H20C 109.5 . . ?
H20A C20 H20C 109.5 . . ?
H20B C20 H20C 109.5 . . ?
C22 C21 C23 107.62(19) . . ?
C22 C21 C14 112.52(18) . . ?
C23 C21 C14 110.23(19) . . ?
C22 C21 C24 107.8(2) . . ?
C23 C21 C24 109.7(2) . . ?
C14 C21 C24 108.91(16) . . ?
C21 C22 H22A 109.5 . . ?
C21 C22 H22B 109.5 . . ?
H22A C22 H22B 109.5 . . ?
C21 C22 H22C 109.5 . . ?
H22A C22 H22C 109.5 . . ?
H22B C22 H22C 109.5 . . ?
C21 C23 H23A 109.5 . . ?
C21 C23 H23B 109.5 . . ?
H23A C23 H23B 109.5 . . ?
C21 C23 H23C 109.5 . . ?
H23A C23 H23C 109.5 . . ?
H23B C23 H23C 109.5 . . ?
C21 C24 H24A 109.5 . . ?
C21 C24 H24B 109.5 . . ?
H24A C24 H24B 109.5 . . ?
C21 C24 H24C 109.5 . . ?
H24A C24 H24C 109.5 . . ?
H24B C24 H24C 109.5 . . ?
C15 O3 H1O 106(2) . . ?
C9 N1 C1 121.75(16) . . ?
C9 N1 H1N 116.0(14) . . ?
C1 N1 H1N 122.2(14) . . ?
C10 N2 C11 125.18(17) . . ?
C10 N2 H2N 111.8(17) . . ?
C11 N2 H2N 122.8(17) . . ?
C26 C25 H25A 109.5 . . ?
C26 C25 H25B 109.5 . . ?
H25A C25 H25B 109.5 . . ?
C26 C25 H25C 109.5 . . ?
H25A C25 H25C 109.5 . . ?
H25B C25 H25C 109.5 . . ?
O5 C26 O4 123.52(19) . . ?
O5 C26 C25 123.7(2) . . ?
O4 C26 C25 112.8(2) . . ?
C26 O4 H2O 115(2) . . ?
C28 C27 H27A 109.5 . . ?
C28 C27 H27B 109.5 . . ?
H27A C27 H27B 109.5 . . ?
C28 C27 H27C 109.5 . . ?
H27A C27 H27C 109.5 . . ?
H27B C27 H27C 109.5 . . ?
O7 C28 O6 123.1(2) . . ?
O7 C28 C27 123.3(2) . . ?
O6 C28 C27 113.57(19) . . ?
C28 O6 H3O 108(2) . . ?

loop_
_geom_bond_atom_site_label_1
_geom_bond_atom_site_label_2
_geom_bond_distance
_geom_bond_site_symmetry_2
_geom_bond_publ_flag
C1 N1 1.381(3) . ?
C1 C6 1.391(3) . ?
C1 C2 1.402(3) . ?
C2 C3 1.367(3) . ?
C2 H2 0.9500 . ?
C3 C4 1.397(3) . ?
C3 H3 0.9500 . ?
C4 C5 1.372(3) . ?
C4 H4 0.9500 . ?
C5 C6 1.411(3) . ?
C5 H5 0.9500 . ?
C6 C7 1.465(3) . ?
C7 O1 1.256(2) . ?
C7 C8 1.438(3) . ?
C8 C9 1.370(3) . ?
C8 C10 1.491(3) . ?
C9 N1 1.330(2) . ?
C9 H9 0.9500 . ?
C10 O2 1.239(2) . ?
C10 N2 1.331(2) . ?
C11 C16 1.373(3) . ?
C11 C12 1.392(3) . ?
C11 N2 1.434(2) . ?
C12 C13 1.402(3) . ?
C12 C17 1.532(3) . ?
C13 C14 1.389(3) . ?
C13 H13 0.9500 . ?
C14 C15 1.393(3) . ?
C14 C21 1.535(3) . ?
C15 O3 1.367(3) . ?
C15 C16 1.389(3) . ?
C16 H16 0.9500 . ?
C17 C19 1.534(3) . ?
C17 C18 1.539(3) . ?
C17 C20 1.547(3) . ?
C18 H18A 0.9800 . ?
C18 H18B 0.9800 . ?
C18 H18C 0.9800 . ?
C19 H19A 0.9800 . ?
C19 H19B 0.9800 . ?
C19 H19C 0.9800 . ?
C20 H20A 0.9800 . ?
C20 H20B 0.9800 . ?
C20 H20C 0.9800 . ?
C21 C22 1.529(3) . ?
C21 C23 1.530(4) . ?
C21 C24 1.537(3) . ?
C22 H22A 0.9800 . ?
C22 H22B 0.9800 . ?
C22 H22C 0.9800 . ?
C23 H23A 0.9800 . ?
C23 H23B 0.9800 . ?
C23 H23C 0.9800 . ?
C24 H24A 0.9800 . ?
C24 H24B 0.9800 . ?
C24 H24C 0.9800 . ?
O3 H1O 0.86(3) . ?
N1 H1N 0.84(2) . ?
N2 H2N 0.78(3) . ?
C25 C26 1.492(3) . ?
C25 H25A 0.9800 . ?
C25 H25B 0.9800 . ?
C25 H25C 0.9800 . ?
C26 O5 1.206(3) . ?
C26 O4 1.304(3) . ?
O4 H2O 0.89(3) . ?
C27 C28 1.487(3) . ?
C27 H27A 0.9800 . ?
C27 H27B 0.9800 . ?
C27 H27C 0.9800 . ?
C28 O7 1.196(3) . ?
C28 O6 1.307(3) . ?
O6 H3O 0.84(4) . ?

loop_
_geom_hbond_atom_site_label_D
_geom_hbond_atom_site_label_H
_geom_hbond_atom_site_label_A
_geom_hbond_distance_DH
_geom_hbond_distance_HA
_geom_hbond_distance_DA
_geom_hbond_angle_DHA
_geom_hbond_site_symmetry_A
_geom_hbond_publ_flag
O3 H1O O5 0.86(3) 1.91(3) 2.752(2) 166(3) 1_545 yes
N1 H1N O7 0.84(2) 1.93(2) 2.737(2) 158(2) 2 yes
N2 H2N O1 0.78(3) 1.98(3) 2.679(2) 149(2) . yes
O4 H2O O2 0.89(3) 1.75(3) 2.635(2) 173(3) . yes
O6 H3O O1 0.84(4) 1.81(4) 2.648(2) 171(3) . yes

loop_
_geom_torsion_atom_site_label_1
_geom_torsion_atom_site_label_2
_geom_torsion_atom_site_label_3
_geom_torsion_atom_site_label_4
_geom_torsion
_geom_torsion_site_symmetry_1
_geom_torsion_site_symmetry_2
_geom_torsion_site_symmetry_3
_geom_torsion_site_symmetry_4
_geom_torsion_publ_flag
N1 C1 C2 C3 179.8(2) . . . . ?
C6 C1 C2 C3 -0.5(3) . . . . ?
C1 C2 C3 C4 -0.2(4) . . . . ?
C2 C3 C4 C5 0.7(4) . . . . ?
C3 C4 C5 C6 -0.5(3) . . . . ?
N1 C1 C6 C5 -179.65(19) . . . . ?
C2 C1 C6 C5 0.7(3) . . . . ?
N1 C1 C6 C7 1.0(3) . . . . ?
C2 C1 C6 C7 -178.6(2) . . . . ?
C4 C5 C6 C1 -0.2(3) . . . . ?
C4 C5 C6 C7 179.1(2) . . . . ?
C1 C6 C7 O1 176.61(19) . . . . ?
C5 C6 C7 O1 -2.7(3) . . . . ?
C1 C6 C7 C8 -3.8(3) . . . . ?
C5 C6 C7 C8 176.87(19) . . . . ?
O1 C7 C8 C9 -176.25(19) . . . . ?
C6 C7 C8 C9 4.2(3) . . . . ?
O1 C7 C8 C10 1.8(3) . . . . ?
C6 C7 C8 C10 -177.70(17) . . . . ?
C7 C8 C9 N1 -1.9(3) . . . . ?
C10 C8 C9 N1 179.87(18) . . . . ?
C9 C8 C10 O2 -3.8(3) . . . . ?
C7 C8 C10 O2 178.00(19) . . . . ?
C9 C8 C10 N2 176.63(18) . . . . ?
C7 C8 C10 N2 -1.5(3) . . . . ?
C16 C11 C12 C13 0.2(3) . . . . ?
N2 C11 C12 C13 -179.13(18) . . . . ?
C16 C11 C12 C17 -179.9(2) . . . . ?
N2 C11 C12 C17 0.8(3) . . . . ?
C11 C12 C13 C14 -0.4(3) . . . . ?
C17 C12 C13 C14 179.7(2) . . . . ?
C12 C13 C14 C15 0.0(3) . . . . ?
C12 C13 C14 C21 -178.78(19) . . . . ?
C13 C14 C15 O3 -179.84(19) . . . . ?
C21 C14 C15 O3 -1.0(3) . . . . ?
C13 C14 C15 C16 0.5(3) . . . . ?
C21 C14 C15 C16 179.25(19) . . . . ?
C12 C11 C16 C15 0.3(3) . . . . ?
N2 C11 C16 C15 179.63(19) . . . . ?
O3 C15 C16 C11 179.7(2) . . . . ?
C14 C15 C16 C11 -0.6(3) . . . . ?
C11 C12 C17 C19 -70.5(2) . . . . ?
C13 C12 C17 C19 109.4(2) . . . . ?
C11 C12 C17 C18 170.4(2) . . . . ?
C13 C12 C17 C18 -9.7(3) . . . . ?
C11 C12 C17 C20 51.3(3) . . . . ?
C13 C12 C17 C20 -128.8(2) . . . . ?
C13 C14 C21 C22 -1.8(3) . . . . ?
C15 C14 C21 C22 179.4(2) . . . . ?
C13 C14 C21 C23 -122.0(2) . . . . ?
C15 C14 C21 C23 59.3(3) . . . . ?
C13 C14 C21 C24 117.7(2) . . . . ?
C15 C14 C21 C24 -61.1(3) . . . . ?
C8 C9 N1 C1 -1.2(3) . . . . ?
C6 C1 N1 C9 1.6(3) . . . . ?
C2 C1 N1 C9 -178.76(19) . . . . ?
O2 C10 N2 C11 -0.6(3) . . . . ?
C8 C10 N2 C11 178.87(19) . . . . ?
C16 C11 N2 C10 55.8(3) . . . . ?
C12 C11 N2 C10 -124.8(2) . . . . ?
